data_2008275
loop_
_publ_author_name
'H\"okelek, Tuncer'
'K\?il\?i\,c, Emine'
'Aktan, Selami'

_publ_section_title
;
 1-Nitrobenzo[<i>c</i>]cinnoline
;
_journal_issue 3
_journal_name_full 'Acta Crystallographica Section C'
_journal_page_first 383
_journal_page_last 385
_journal_paper_doi 10.1107/S0108270198013560
_journal_volume 55
_journal_year 1999
_chemical_formula_moiety 'C12 H7 N3 O2'
_chemical_formula_sum 'C12 H7 N3 O2'
_chemical_formula_weight 225.206
_space_group_IT_number 14
_symmetry_cell_setting monoclinic
_symmetry_space_group_name_Hall '-P 2yn'
_symmetry_space_group_name_H-M 'P 1 21/n 1'
_atom_type_scat_source IntTabIV
_cell_angle_alpha 90
_cell_angle_beta 103.28(2)
_cell_angle_gamma 90
_cell_formula_units_Z 4
_cell_length_a 7.8940(10)
_cell_length_b 13.8920(10)
_cell_length_c 9.5560(10)
_cell_measurement_reflns_used 25
_cell_measurement_temperature 298
_cell_measurement_theta_max 18
_cell_measurement_theta_min 9
_cell_volume 1019.9(2)
_computing_cell_refinement MolEN
_computing_data_collection 'MolEN (Fair, 1990)'
_computing_data_reduction MolEN
_computing_molecular_graphics 'ORTEPII (Johnson, 1976)'
_computing_publication_material MolEN
_computing_structure_refinement MolEN
_computing_structure_solution 'SHELXS86 (Sheldrick, 1990)'
_diffrn_measurement_device 'Enraf-Nonius CAD-4'
_diffrn_measurement_method \w/2\q
_diffrn_radiation_type MoK\a
_diffrn_radiation_wavelength 0.71073
_diffrn_reflns_av_R_equivalents 0.018
_diffrn_reflns_limit_h_max 9
_diffrn_reflns_limit_h_min 0
_diffrn_reflns_limit_k_max 0
_diffrn_reflns_limit_k_min -17
_diffrn_reflns_limit_l_max 11
_diffrn_reflns_limit_l_min -11
_diffrn_reflns_number 2312
_diffrn_reflns_theta_max 26.3
_diffrn_standards_decay_% 1
_diffrn_standards_interval_time 120
_diffrn_standards_number 3
_exptl_absorpt_coefficient_mu 0.1044
_exptl_absorpt_correction_T_max 0.979
_exptl_absorpt_correction_T_min 0.969
_exptl_absorpt_correction_type 'empirical via \y scans (MolEN; Fair, 1990)'
_exptl_crystal_colour yellow
_exptl_crystal_density_diffrn 1.4666
_exptl_crystal_density_method none
_exptl_crystal_description block-like
_exptl_crystal_size_max 0.30
_exptl_crystal_size_mid 0.25
_exptl_crystal_size_min 0.20
_refine_diff_density_max 0.22
_refine_diff_density_min -0.25
_refine_ls_extinction_method none
_refine_ls_goodness_of_fit_obs 1.68
_refine_ls_hydrogen_treatment 'see text'
_refine_ls_number_parameters 170
_refine_ls_number_reflns 1715
_refine_ls_R_factor_obs 0.048
_refine_ls_shift/esd_max 0.01
_refine_ls_structure_factor_coef F
_refine_ls_weighting_details 'w = 1 / [\s(F)^2^ + (0.02 F)^2^ + 1.0]'
_refine_ls_weighting_scheme calc
_refine_ls_wR_factor_obs 0.060
_reflns_number_observed 1715
_reflns_number_total 2062
_reflns_observed_criterion F>2.0\s(F)
_cod_data_source_file ka1302.cif
_cod_data_source_block I
_cod_depositor_comments
;
The following automatic conversions were performed:

'_refine_ls_weighting_scheme' value ' w = 1 / [\s(F)^2^ + (0.02 F)^2^
+ 1.0] ' was changed to 'calc'. New tag
'_refine_ls_weighting_details' was created. The value of the new tag
was set to 'w = 1 / [\s(F)^2^ + (0.02 F)^2^ + 1.0]'.

Automatic conversion script
Id: cif_fix_values 3143 2015-03-26 13:38:13Z robertas 
;
_cod_original_sg_symbol_H-M 'P 21/n'
_cod_database_code 2008275

loop_
_symmetry_equiv_pos_as_xyz
x,y,z
-x+1/2,y+1/2,-z+1/2
-x,-y,-z
x+1/2,-y+1/2,z+1/2

loop_
_atom_site_aniso_label
_atom_site_aniso_U_11
_atom_site_aniso_U_22
_atom_site_aniso_U_33
_atom_site_aniso_U_12
_atom_site_aniso_U_13
_atom_site_aniso_U_23
O1 0.0918(7) 0.0602(7) 0.1136(9) 0.0231(6) 0.0544(6) 0.0124(7)
O2 0.1180(10) 0.0612(8) 0.1000(10) -0.0192(8) 0.0348(8) -0.0279(7)
N7 0.0579(7) 0.0448(7) 0.0792(9) -0.0065(6) 0.0095(7) 0.0072(7)
N6 0.0592(7) 0.0421(7) 0.0727(9) -0.0032(6) 0.0128(6) 0.0001(7)
N8 0.0854(9) 0.0399(7) 0.0679(8) 0.0031(7) 0.0296(6) 0.0038(6)
C13 0.0364(6) 0.0494(8) 0.0518(8) 0.0019(6) 0.0043(6) 0.0051(7)
C12 0.0594(9) 0.0630(10) 0.0562(8) 0.0088(8) 0.0140(7) 0.0050(8)
C11 0.0660(10) 0.0930(10) 0.0538(9) 0.0180(10) 0.0149(7) 0.0090(10)
C10 0.0536(9) 0.1080(10) 0.0644(9) 0.0090(10) 0.0174(7) 0.0280(10)
C9 0.0493(8) 0.0750(10) 0.0730(10) -0.0038(8) 0.0084(8) 0.0257(9)
C8 0.0378(7) 0.0552(8) 0.0619(9) -0.0022(7) 0.0036(6) 0.0133(8)
C5 0.0393(7) 0.0406(7) 0.0573(8) -0.0003(6) 0.0025(6) -0.0008(7)
C4 0.0517(8) 0.0518(9) 0.0579(8) 0.0026(7) 0.0089(7) -0.0084(7)
C3 0.0574(8) 0.0630(10) 0.0518(8) 0.0023(8) 0.0154(6) 0.0014(8)
C2 0.0626(9) 0.0464(8) 0.0601(9) 0.0022(7) 0.0163(7) 0.0080(7)
C1 0.0497(7) 0.0403(7) 0.0549(8) 0.0029(6) 0.0113(6) 0.0013(7)
C14 0.0348(6) 0.0402(7) 0.0513(7) 0.0010(6) 0.0047(5) 0.0017(6)

loop_
_atom_site_label
_atom_site_fract_x
_atom_site_fract_y
_atom_site_fract_z
_atom_site_U_iso_or_equiv
O1 0.1188(2) 0.27780(10) 0.4184(2) 0.0836(3)
O2 0.3879(2) 0.31960(10) 0.4678(2) 0.0915(4)
C1 0.3156(2) 0.17430(10) 0.3545(2) 0.0484(3)
C2 0.3692(2) 0.18490(10) 0.2288(2) 0.0560(4)
C3 0.4012(2) 0.10370(10) 0.1537(2) 0.0569(4)
C4 0.3734(2) 0.01450(10) 0.2032(2) 0.0545(3)
C5 0.3183(2) 0.00390(10) 0.3323(2) 0.0472(3)
N6 0.2888(2) -0.09020(10) 0.3690(2) 0.0584(3)
N7 0.2337(2) -0.10750(10) 0.4829(2) 0.0617(3)
N8 0.2715(2) 0.26370(10) 0.4197(2) 0.0625(3)
C8 0.2128(2) -0.03310(10) 0.5746(2) 0.0530(3)
C9 0.1589(2) -0.0607(2) 0.6993(2) 0.0669(4)
C10 0.1435(2) 0.0066(2) 0.7988(2) 0.0747(5)
C11 0.1844(3) 0.1026(2) 0.7794(2) 0.0709(4)
C12 0.2353(2) 0.13090(10) 0.6573(2) 0.0595(4)
C13 0.2467(2) 0.06430(10) 0.5496(2) 0.0469(3)
C14 0.2923(2) 0.08430(10) 0.4150(2) 0.0430(3)
H21 0.376(2) 0.2460(10) 0.185(2) 0.0697(4)
H31 0.435(2) 0.1100(10) 0.065(2) 0.0647(4)
H41 0.389(2) -0.0420(10) 0.156(2) 0.0647(4)
H91 0.134 -0.126 0.714 0.0837
H101 0.104 -0.012 0.882 0.0900
H111 0.178 0.149 0.851 0.0849
H121 0.263(2) 0.1980(10) 0.649(2) 0.0761(5)

loop_
_geom_angle_atom_site_label_1
_geom_angle_atom_site_label_2
_geom_angle_atom_site_label_3
_geom_angle
_geom_angle_publ_flag
C5 C14 C13 116.50(10) yes
C5 C14 C1 115.2(2) yes
C13 C14 C1 128.40(10) yes
C14 C5 N6 123.4(2) yes
C14 C5 C4 121.40(10) yes
N6 C5 C4 115.2(2) yes
C5 N6 N7 120.0(2) yes
C13 C8 C9 120.7(2) yes
C13 C8 N7 123.5(2) yes
C9 C8 N7 115.9(2) yes
C14 C13 C8 115.60(10) yes
C14 C13 C12 126.9(2) yes
C8 C13 C12 117.5(2) yes
C5 C4 C3 120.5(2) yes
C5 C4 H41 116.0(10) no
C3 C4 H41 123.0(10) no
C8 C9 C10 120.0(2) yes
C8 C9 H91 120.1(2) no
C10 C9 H91 120.0(2) no
N6 N7 C8 120.60(10) yes
C1 C2 C3 119.6(2) yes
C1 C2 H21 123.0(10) no
C3 C2 H21 117.0(10) no
C14 C1 C2 123.5(2) yes
C14 C1 N8 120.8(2) yes
C2 C1 N8 115.60(10) yes
C4 C3 C2 119.7(2) yes
C4 C3 H31 120.0(10) no
C2 C3 H31 120.0(10) no
C13 C12 C11 121.0(2) yes
C13 C12 H121 122.0(10) no
C11 C12 H121 117.0(10) no
C1 N8 O1 117.60(10) yes
C1 N8 O2 118.1(2) yes
O1 N8 O2 124.2(2) yes
C9 C10 C11 120.3(2) yes
C9 C10 H101 119.8(2) no
C11 C10 H101 119.9(2) no
C12 C11 C10 120.4(2) yes
C12 C11 H111 119.9(2) no
C10 C11 H111 119.6(2) no

loop_
_geom_bond_atom_site_label_1
_geom_bond_atom_site_label_2
_geom_bond_site_symmetry_1
_geom_bond_site_symmetry_2
_geom_bond_distance
_geom_bond_publ_flag
C14 C5 . . 1.411(2) yes
C14 C13 . . 1.441(2) yes
C14 C1 . . 1.407(2) yes
C5 N6 . . 1.386(2) yes
C4 C5 . . 1.408(3) yes
N6 N7 . . 1.284(3) yes
C8 C13 . . 1.412(2) yes
C8 C9 . . 1.408(3) yes
C8 N7 . . 1.388(2) yes
C13 C12 . . 1.403(3) yes
C3 C4 . . 1.362(3) yes
C4 H41 . . 0.92(2) no
C9 C10 . . 1.359(3) yes
C9 H91 . . 0.950(2) no
C1 C2 . . 1.370(3) yes
C2 C3 . . 1.391(3) yes
C2 H21 . . 0.95(2) no
C1 N8 . . 1.467(2) yes
C3 H31 . . 0.95(2) no
C11 C12 . . 1.377(3) yes
C12 H121 . . 0.96(2) no
N8 O1 . . 1.218(2) yes
N8 O2 . . 1.211(2) yes
C10 C11 . . 1.395(3) yes
C10 H101 . . 0.950(2) no
C11 H111 . . 0.950(2) no

loop_
_geom_torsion_atom_site_label_1
_geom_torsion_atom_site_label_2
_geom_torsion_atom_site_label_3
_geom_torsion_atom_site_label_4
_geom_torsion
_geom_torsion_publ_flag
C13 C14 C5 N6 5.2(2) yes
C13 C14 C5 C4 -176.2(2) yes
C1 C14 C5 N6 -175.1(2) yes
C1 C14 C5 C4 3.6(2) yes
C5 C14 C13 C8 -7.3(2) yes
C5 C14 C13 C12 171.6(2) no
C1 C14 C13 C8 173.0(2) no
C1 C14 C13 C12 -8.0(3) no
C5 C14 C1 C2 -3.6(2) no
C5 C14 C1 N8 172.20(10) no
C13 C14 C1 C2 176.1(2) no
C13 C14 C1 N8 -8.1(3) yes
C14 C5 N6 N7 0.6(3) no
C4 C5 N6 N7 -178.2(2) no
C14 C5 C4 C3 -0.8(3) yes
N6 C5 C4 C3 177.9(2) no
C5 N6 N7 C8 -3.8(2) no
C9 C8 C13 C14 -176.9(2) no
C9 C8 C13 C12 4.0(3) yes
N7 C8 C13 C14 4.7(2) no
N7 C8 C13 C12 -174.4(2) no
C13 C8 C9 C10 -1.8(3) no
N7 C8 C9 C10 176.7(2) no
C13 C8 N7 N6 1.1(3) no
C9 C8 N7 N6 -177.4(2) no
C14 C13 C12 C11 177.8(2) no
C8 C13 C12 C11 -3.3(3) no
C5 C4 C3 C2 -2.2(3) no
C8 C9 C10 C11 -1.3(3) no
C3 C2 C1 C14 0.8(3) no
C3 C2 C1 N8 -175.2(2) no
C1 C2 C3 C4 2.2(3) no
C14 C1 N8 O1 -65.7(2) yes
C14 C1 N8 O2 116.1(2) yes
C2 C1 N8 O1 110.4(2) yes
C2 C1 N8 O2 -67.8(2) yes
C13 C12 C11 C10 0.3(3) no
C9 C10 C11 C12 2.1(3) no
